data_7062434
loop_
_publ_author_name
'Klongdee, Fatima'
'Sasada, Yuto'
'Nakano, Motohiro'
'Chainok, Kittipong'
'Youngme, Sujittra'
'Boonmak, Jaursup'

_publ_section_title
;
 Synthesis, X-ray structures, and magnetic properties of seven polynuclear
 Cu(ii) complexes containing pyrazole-3,5-dicarboxylate with various
 ancillary ligands
;
_journal_issue 20
_journal_name_full 'New Journal of Chemistry'
_journal_page_first 9669
_journal_page_last 9680
_journal_paper_doi 10.1039/D3NJ00821E
_journal_volume 47
_journal_year 2023
_chemical_formula_sum 'C20 H20 Cu2 N8 O10'
_chemical_formula_weight 659.52
_space_group_crystal_system triclinic
_space_group_IT_number 2
_space_group_name_Hall '-P 1'
_space_group_name_H-M_alt 'P -1'
_atom_sites_solution_hydrogens mixed
_audit_creation_method SHELXL-2014/7
_audit_update_record
;
2023-04-18 deposited with the CCDC.	2023-04-18 downloaded from the CCDC.
;
_cell_angle_alpha 76.802(13)
_cell_angle_beta 82.568(14)
_cell_angle_gamma 72.681(14)
_cell_formula_units_Z 1
_cell_length_a 6.338(3)
_cell_length_b 7.373(3)
_cell_length_c 13.513(6)
_cell_measurement_reflns_used 4691
_cell_measurement_temperature 298(2)
_cell_measurement_theta_max 24.5295
_cell_measurement_theta_min 2.9545
_cell_volume 585.6(5)
_computing_cell_refinement 'SAINT v8.34A (Bruker, 2013)'
_computing_data_collection BrukerAPEX2
_computing_data_reduction 'SAINT v8.34A (Bruker, 2013)'
_computing_molecular_graphics SHELXL
_computing_publication_material SHELXL
_computing_structure_refinement 'SHELXL-2014/7 (Sheldrick, 2014)'
_computing_structure_solution 'SHELXL-2014/7 (Sheldrick, 2014)'
_diffrn_ambient_temperature 298(2)
_diffrn_measured_fraction_theta_full 1.000
_diffrn_measured_fraction_theta_max 1.000
_diffrn_measurement_device_type
;
Bruker D8 QUEST PHOTON 100
;
_diffrn_measurement_method '\fand\w scans'
_diffrn_radiation_type MoK\a
_diffrn_radiation_wavelength 0.71073
_diffrn_reflns_av_R_equivalents 0.0657
_diffrn_reflns_av_unetI/netI 0.0386
_diffrn_reflns_Laue_measured_fraction_full 1.000
_diffrn_reflns_Laue_measured_fraction_max 1.000
_diffrn_reflns_limit_h_max 7
_diffrn_reflns_limit_h_min -7
_diffrn_reflns_limit_k_max 8
_diffrn_reflns_limit_k_min -8
_diffrn_reflns_limit_l_max 16
_diffrn_reflns_limit_l_min -16
_diffrn_reflns_number 15904
_diffrn_reflns_point_group_measured_fraction_full 1.000
_diffrn_reflns_point_group_measured_fraction_max 1.000
_diffrn_reflns_theta_full 24.992
_diffrn_reflns_theta_max 24.992
_diffrn_reflns_theta_min 2.954
_diffrn_source 'fine-focus sealed tube'
_exptl_absorpt_coefficient_mu 1.893
_exptl_absorpt_correction_T_max 0.7454
_exptl_absorpt_correction_T_min 0.6994
_exptl_absorpt_correction_type multi-scan
_exptl_absorpt_process_details SADABS-2014/5
_exptl_crystal_colour blue
_exptl_crystal_density_diffrn 1.870
_exptl_crystal_description block
_exptl_crystal_F_000 334
_exptl_crystal_size_max 0.090
_exptl_crystal_size_mid 0.030
_exptl_crystal_size_min 0.030
_refine_diff_density_max 0.359
_refine_diff_density_min -0.258
_refine_diff_density_rms 0.072
_refine_ls_extinction_method none
_refine_ls_goodness_of_fit_ref 1.041
_refine_ls_hydrogen_treatment mixed
_refine_ls_matrix_type full
_refine_ls_number_parameters 189
_refine_ls_number_reflns 2057
_refine_ls_number_restraints 3
_refine_ls_restrained_S_all 1.041
_refine_ls_R_factor_all 0.0485
_refine_ls_R_factor_gt 0.0307
_refine_ls_shift/su_max 0.000
_refine_ls_shift/su_mean 0.000
_refine_ls_structure_factor_coef Fsqd
_refine_ls_weighting_details 'w=1/[\s^2^(Fo^2^)+(0.0206P)^2^+0.6592P] where P=(Fo^2^+2Fc^2^)/3'
_refine_ls_weighting_scheme calc
_refine_ls_wR_factor_gt 0.0585
_refine_ls_wR_factor_ref 0.0636
_reflns_Friedel_coverage 0.000
_reflns_number_gt 1677
_reflns_number_total 2057
_reflns_threshold_expression 'I > 2\s(I)'
_cod_data_source_file d3nj00821e2.cif
_cod_data_source_block compound4
_cod_depositor_comments 'Adding full bibliography for 7062429--7062435.cif.'
_cod_original_cell_volume 585.6(4)
_cod_database_code 7062434
_shelx_shelxl_version_number 2014/7
_shelx_space_group_comment
;
The symmetry employed for this shelxl refinement is uniquely defined
by the following loop, which should always be used as a source of
symmetry information in preference to the above space-group names.
They are only intended as comments.
;
_shelx_estimated_absorpt_t_min 0.848
_shelx_estimated_absorpt_t_max 0.945

loop_
_space_group_symop_operation_xyz
'x, y, z'
'-x, -y, -z'

loop_
_atom_site_label
_atom_site_type_symbol
_atom_site_fract_x
_atom_site_fract_y
_atom_site_fract_z
_atom_site_U_iso_or_equiv
_atom_site_adp_type
_atom_site_occupancy
_atom_site_site_symmetry_order
_atom_site_calc_flag
_atom_site_refinement_flags_posn
_atom_site_refinement_flags_adp
_atom_site_refinement_flags_occupancy
_atom_site_disorder_assembly
_atom_site_disorder_group
Cu1 Cu 1.15790(6) 0.40122(5) 0.62659(3) 0.02147(13) Uani 1 1 d . . . . .
O1 O 1.1610(3) 0.1512(3) 0.72801(15) 0.0239(5) Uani 1 1 d . . . . .
O2 O 1.0029(4) -0.0909(3) 0.76879(15) 0.0286(5) Uani 1 1 d . . . . .
O3 O 0.6057(3) 0.5012(3) 0.33343(14) 0.0235(5) Uani 1 1 d . . . . .
O4 O 0.4488(4) 0.2580(3) 0.37641(17) 0.0351(6) Uani 1 1 d . . . . .
O5 O 0.9105(4) 0.5761(3) 0.73528(17) 0.0283(5) Uani 1 1 d D . . . .
N1 N 0.9563(4) 0.3123(3) 0.56815(17) 0.0222(6) Uani 1 1 d . . . . .
N2 N 0.8402(4) 0.3867(3) 0.48608(17) 0.0224(6) Uani 1 1 d . . . . .
N3 N 0.5062(5) 0.6313(4) 0.1363(2) 0.0374(7) Uani 1 1 d . . . . .
H3 H 0.4999 0.5750 0.1993 0.045 Uiso 1 1 calc R U . . .
N4 N 0.5346(4) 0.9090(4) -0.16090(19) 0.0311(7) Uani 1 1 d . . . . .
H4A H 0.4147 0.9643 -0.1920 0.037 Uiso 1 1 calc R U . . .
H4B H 0.6604 0.9149 -0.1920 0.037 Uiso 1 1 calc R U . . .
C1 C 1.0286(5) 0.0588(4) 0.7117(2) 0.0196(7) Uani 1 1 d . . . . .
C2 C 0.9047(5) 0.1504(4) 0.6182(2) 0.0193(7) Uani 1 1 d . . . . .
C3 C 0.7480(5) 0.1173(4) 0.5656(2) 0.0203(7) Uani 1 1 d . . . . .
H3A H 0.6826 0.0159 0.5824 0.024 Uiso 1 1 calc R U . . .
C4 C 0.7127(5) 0.2711(4) 0.4823(2) 0.0189(7) Uani 1 1 d . . . . .
C5 C 0.5770(5) 0.3429(4) 0.3921(2) 0.0203(7) Uani 1 1 d . . . . .
C6 C 0.7020(6) 0.6380(5) 0.0878(3) 0.0380(9) Uani 1 1 d . . . . .
H6 H 0.8298 0.5819 0.1231 0.046 Uiso 1 1 calc R U . . .
C7 C 0.7189(6) 0.7242(5) -0.0111(2) 0.0317(8) Uani 1 1 d . . . . .
H7 H 0.8575 0.7241 -0.0437 0.038 Uiso 1 1 calc R U . . .
C8 C 0.5255(5) 0.8151(4) -0.0654(2) 0.0250(7) Uani 1 1 d . . . . .
C9 C 0.3223(5) 0.8022(5) -0.0118(2) 0.0317(8) Uani 1 1 d . . . . .
H9 H 0.1909 0.8559 -0.0446 0.038 Uiso 1 1 calc R U . . .
C10 C 0.3188(6) 0.7117(5) 0.0873(3) 0.0372(9) Uani 1 1 d . . . . .
H10 H 0.1840 0.7049 0.1221 0.045 Uiso 1 1 calc R U . . .
H2 H 0.947(5) 0.676(3) 0.737(2) 0.034(10) Uiso 1 1 d D . . . .
H1 H 0.792(4) 0.626(4) 0.705(3) 0.055(13) Uiso 1 1 d D . . . .

loop_
_atom_site_aniso_label
_atom_site_aniso_U_11
_atom_site_aniso_U_22
_atom_site_aniso_U_33
_atom_site_aniso_U_23
_atom_site_aniso_U_13
_atom_site_aniso_U_12
Cu1 0.0293(2) 0.0220(2) 0.0173(2) 0.00409(14) -0.00977(15) -0.01594(16)
O1 0.0297(12) 0.0222(11) 0.0220(11) 0.0036(9) -0.0114(9) -0.0128(10)
O2 0.0376(13) 0.0250(12) 0.0241(12) 0.0092(10) -0.0106(10) -0.0173(10)
O3 0.0275(12) 0.0268(12) 0.0200(11) 0.0018(9) -0.0096(9) -0.0146(10)
O4 0.0394(14) 0.0340(13) 0.0395(14) 0.0060(11) -0.0213(11) -0.0238(11)
O5 0.0286(14) 0.0251(13) 0.0327(13) -0.0034(10) -0.0085(11) -0.0090(10)
N1 0.0283(15) 0.0236(14) 0.0175(13) 0.0054(11) -0.0104(11) -0.0149(12)
N2 0.0303(15) 0.0227(14) 0.0185(14) 0.0062(11) -0.0113(11) -0.0172(12)
N3 0.061(2) 0.0376(18) 0.0180(14) 0.0041(12) -0.0097(14) -0.0242(16)
N4 0.0259(15) 0.0402(17) 0.0229(15) 0.0006(12) -0.0051(12) -0.0065(13)
C1 0.0237(17) 0.0171(16) 0.0184(16) -0.0011(13) -0.0027(13) -0.0076(13)
C2 0.0239(17) 0.0159(15) 0.0189(16) 0.0023(12) -0.0037(13) -0.0100(13)
C3 0.0234(17) 0.0176(16) 0.0227(16) -0.0004(13) -0.0016(13) -0.0125(13)
C4 0.0214(16) 0.0210(16) 0.0184(15) -0.0022(12) -0.0029(12) -0.0127(13)
C5 0.0197(17) 0.0218(17) 0.0209(16) -0.0020(13) -0.0038(13) -0.0088(13)
C6 0.044(2) 0.031(2) 0.036(2) 0.0000(16) -0.0214(18) -0.0056(17)
C7 0.0302(19) 0.0321(19) 0.0297(19) -0.0019(15) -0.0087(15) -0.0045(15)
C8 0.0325(19) 0.0207(16) 0.0242(17) -0.0053(13) -0.0065(14) -0.0083(14)
C9 0.032(2) 0.037(2) 0.0298(19) -0.0027(15) -0.0091(15) -0.0138(16)
C10 0.042(2) 0.047(2) 0.0275(19) -0.0034(16) 0.0012(16) -0.0245(18)

loop_
_atom_type_symbol
_atom_type_description
_atom_type_scat_dispersion_real
_atom_type_scat_dispersion_imag
_atom_type_scat_source
C C 0.0033 0.0016 'International Tables Vol C Tables 4.2.6.8 and 6.1.1.4'
H H 0.0000 0.0000 'International Tables Vol C Tables 4.2.6.8 and 6.1.1.4'
N N 0.0061 0.0033 'International Tables Vol C Tables 4.2.6.8 and 6.1.1.4'
O O 0.0106 0.0060 'International Tables Vol C Tables 4.2.6.8 and 6.1.1.4'
Cu Cu 0.3201 1.2651 'International Tables Vol C Tables 4.2.6.8 and 6.1.1.4'

loop_
_geom_angle_atom_site_label_1
_geom_angle_atom_site_label_2
_geom_angle_atom_site_label_3
_geom_angle
_geom_angle_site_symmetry_1
_geom_angle_site_symmetry_3
_geom_angle_publ_flag
N1 Cu1 N2 93.73(10) . 2_766 ?
N1 Cu1 O3 171.20(9) . 2_766 ?
N2 Cu1 O3 80.05(9) 2_766 2_766 ?
N1 Cu1 O1 79.68(9) . . ?
N2 Cu1 O1 170.65(9) 2_766 . ?
O3 Cu1 O1 105.72(8) 2_766 . ?
N1 Cu1 O5 99.35(10) . . ?
N2 Cu1 O5 97.47(10) 2_766 . ?
O3 Cu1 O5 87.71(9) 2_766 . ?
O1 Cu1 O5 90.19(9) . . ?
C1 O1 Cu1 115.38(17) . . ?
C5 O3 Cu1 115.14(17) . 2_766 ?
Cu1 O5 H2 110(2) . . ?
Cu1 O5 H1 106(3) . . ?
H2 O5 H1 100.9(15) . . ?
N2 N1 C2 109.2(2) . . ?
N2 N1 Cu1 132.34(19) . . ?
C2 N1 Cu1 118.32(19) . . ?
N1 N2 C4 108.5(2) . . ?
N1 N2 Cu1 133.43(19) . 2_766 ?
C4 N2 Cu1 117.78(19) . 2_766 ?
C6 N3 C10 120.5(3) . . ?
C6 N3 H3 119.8 . . ?
C10 N3 H3 119.8 . . ?
C8 N4 H4A 120.0 . . ?
C8 N4 H4B 120.0 . . ?
H4A N4 H4B 120.0 . . ?
O2 C1 O1 123.6(3) . . ?
O2 C1 C2 122.2(3) . . ?
O1 C1 C2 114.2(2) . . ?
N1 C2 C3 109.0(2) . . ?
N1 C2 C1 112.3(2) . . ?
C3 C2 C1 138.7(3) . . ?
C4 C3 C2 104.0(2) . . ?
C4 C3 H3A 128.0 . . ?
C2 C3 H3A 128.0 . . ?
N2 C4 C3 109.3(2) . . ?
N2 C4 C5 112.3(2) . . ?
C3 C4 C5 138.5(3) . . ?
O4 C5 O3 124.0(3) . . ?
O4 C5 C4 121.7(3) . . ?
O3 C5 C4 114.3(2) . . ?
N3 C6 C7 121.6(3) . . ?
N3 C6 H6 119.2 . . ?
C7 C6 H6 119.2 . . ?
C6 C7 C8 120.0(3) . . ?
C6 C7 H7 120.0 . . ?
C8 C7 H7 120.0 . . ?
N4 C8 C9 121.7(3) . . ?
N4 C8 C7 121.8(3) . . ?
C9 C8 C7 116.6(3) . . ?
C10 C9 C8 119.9(3) . . ?
C10 C9 H9 120.0 . . ?
C8 C9 H9 120.0 . . ?
N3 C10 C9 121.3(3) . . ?
N3 C10 H10 119.3 . . ?
C9 C10 H10 119.3 . . ?

loop_
_geom_bond_atom_site_label_1
_geom_bond_atom_site_label_2
_geom_bond_distance
_geom_bond_site_symmetry_2
_geom_bond_publ_flag
Cu1 N1 1.919(2) . ?
Cu1 N2 1.919(2) 2_766 ?
Cu1 O3 2.021(2) 2_766 ?
Cu1 O1 2.027(2) . ?
Cu1 O5 2.312(2) . ?
O1 C1 1.294(3) . ?
O2 C1 1.235(3) . ?
O3 C5 1.300(3) . ?
O3 Cu1 2.021(2) 2_766 ?
O4 C5 1.227(3) . ?
O5 H2 0.842(10) . ?
O5 H1 0.846(10) . ?
N1 N2 1.329(3) . ?
N1 C2 1.340(4) . ?
N2 C4 1.350(3) . ?
N2 Cu1 1.919(2) 2_766 ?
N3 C6 1.336(4) . ?
N3 C10 1.343(4) . ?
N3 H3 0.8600 . ?
N4 C8 1.320(4) . ?
N4 H4A 0.8600 . ?
N4 H4B 0.8600 . ?
C1 C2 1.490(4) . ?
C2 C3 1.399(4) . ?
C3 C4 1.390(4) . ?
C3 H3A 0.9300 . ?
C4 C5 1.487(4) . ?
C6 C7 1.347(4) . ?
C6 H6 0.9300 . ?
C7 C8 1.418(4) . ?
C7 H7 0.9300 . ?
C8 C9 1.412(4) . ?
C9 C10 1.354(4) . ?
C9 H9 0.9300 . ?
C10 H10 0.9300 . ?
